data_1508356
loop_
_publ_author_name
'Muralirajan, Krishnamoorthy'
'Parthasarathy, Kanniyappan'
'Cheng, Chien-Hong'

_publ_section_title
;
 Ru(II)-catalyzed amidation of 2-arylpyridines with isocyanates via C-H
 activation
;
_journal_coden_ASTM ORLEF7
_journal_issue 16
_journal_name_full 'Organic Letters'
_journal_page_first 4262
_journal_page_last 4265
_journal_paper_doi 10.1021/ol302000a
_journal_volume 14
_journal_year 2012
_chemical_formula_sum 'C19 H16 N2 O'
_chemical_formula_weight 288.34
_space_group_IT_number 2
_symmetry_cell_setting triclinic
_symmetry_space_group_name_Hall '-P 1'
_symmetry_space_group_name_H-M 'P -1'
_atom_sites_solution_hydrogens geom
_atom_sites_solution_primary direct
_atom_sites_solution_secondary difmap
_audit_creation_method SHELXL-97
_cell_angle_alpha 100.4450(10)
_cell_angle_beta 99.3990(10)
_cell_angle_gamma 93.992(2)
_cell_formula_units_Z 4
_cell_length_a 9.1206(3)
_cell_length_b 10.6882(3)
_cell_length_c 16.4955(5)
_cell_measurement_reflns_used 5465
_cell_measurement_temperature 296(2)
_cell_measurement_theta_max 25
_cell_measurement_theta_min 2.5
_cell_volume 1551.97(8)
_computing_cell_refinement 'SAINT V7.34A (Bruker AXS, 2006)'
_computing_data_collection 'APEX2 (Bruker AXS, 2010)'
_computing_data_reduction 'SAINT V7.34A (Bruker AXS, 2006)'
_computing_molecular_graphics 'SHELXTL (Sheldrick, 2008)'
_computing_publication_material SHELXTL
_computing_structure_refinement 'SHELXL-97 (Sheldrick, 2008)'
_computing_structure_solution 'SHELXS-97 (Sheldrick, 2008)'
_diffrn_ambient_temperature 296(2)
_diffrn_detector_area_resol_mean 8.3333
_diffrn_measured_fraction_theta_full 0.992
_diffrn_measured_fraction_theta_max 0.992
_diffrn_measurement_device_type 'Bruker APEX-II CCD'
_diffrn_measurement_method '\f and \w scans'
_diffrn_radiation_monochromator graphite
_diffrn_radiation_source 'fine-focus sealed tube'
_diffrn_radiation_type MoK\a
_diffrn_radiation_wavelength 0.71073
_diffrn_reflns_av_R_equivalents 0.0292
_diffrn_reflns_av_sigmaI/netI 0.0321
_diffrn_reflns_limit_h_max 11
_diffrn_reflns_limit_h_min -11
_diffrn_reflns_limit_k_max 13
_diffrn_reflns_limit_k_min -13
_diffrn_reflns_limit_l_max 20
_diffrn_reflns_limit_l_min -20
_diffrn_reflns_number 23578
_diffrn_reflns_theta_full 26.41
_diffrn_reflns_theta_max 26.41
_diffrn_reflns_theta_min 1.28
_exptl_absorpt_coefficient_mu 0.077
_exptl_absorpt_correction_T_max 0.9486
_exptl_absorpt_correction_T_min 0.9165
_exptl_absorpt_correction_type multi-scan
_exptl_absorpt_process_details 'SADABS V2008/1 (Bruker AXS)'
_exptl_crystal_colour Colorless
_exptl_crystal_density_diffrn 1.234
_exptl_crystal_density_meas ?
_exptl_crystal_density_method 'not measured'
_exptl_crystal_description Lump
_exptl_crystal_F_000 608
_exptl_crystal_size_max 0.30
_exptl_crystal_size_mid 0.30
_exptl_crystal_size_min 0.17
_refine_diff_density_max 0.500
_refine_diff_density_min -0.344
_refine_diff_density_rms 0.122
_refine_ls_extinction_method none
_refine_ls_goodness_of_fit_ref 1.066
_refine_ls_hydrogen_treatment constr
_refine_ls_matrix_type full
_refine_ls_number_parameters 399
_refine_ls_number_reflns 6329
_refine_ls_number_restraints 0
_refine_ls_restrained_S_all 1.066
_refine_ls_R_factor_all 0.0776
_refine_ls_R_factor_gt 0.0466
_refine_ls_shift/su_max 0.012
_refine_ls_shift/su_mean 0.000
_refine_ls_structure_factor_coef Fsqd
_refine_ls_weighting_details 'calc w=1/[\s^2^(Fo^2^)+(0.1296P)^2^+0.0073P] where P=(Fo^2^+2Fc^2^)/3'
_refine_ls_weighting_scheme calc
_refine_ls_wR_factor_gt 0.1506
_refine_ls_wR_factor_ref 0.1968
_reflns_number_gt 4489
_reflns_number_total 6329
_reflns_threshold_expression >2sigma(I)
_cod_data_source_file ol302000a_si_002.cif
_cod_data_source_block 110406_0m
_cod_depositor_comments
;
The following automatic conversions were performed:

'_exptl_crystal_density_meas' value 'not measured' was changed to '?'
- the value is perceived as not measured.

Automatic conversion script
Id: cif_fix_values 3008 2015-01-20 13:52:24Z robertas 

 Updated bibliographic information.

 Antanas Vaitkus,
 2019-09-20
;
_cod_database_code 1508356

loop_
_symmetry_equiv_pos_as_xyz
'x, y, z'
'-x, -y, -z'

loop_
_atom_site_label
_atom_site_type_symbol
_atom_site_fract_x
_atom_site_fract_y
_atom_site_fract_z
_atom_site_U_iso_or_equiv
_atom_site_adp_type
_atom_site_occupancy
_atom_site_symmetry_multiplicity
_atom_site_calc_flag
_atom_site_refinement_flags
O1 O 0.7299(2) 0.17538(13) 0.54781(9) 0.0813(5) Uani 1 1 d .
N3 N 0.38145(15) 0.43742(13) 1.06758(9) 0.0462(4) Uani 1 1 d .
O2 O 0.91429(15) 0.27484(14) 1.08336(8) 0.0644(4) Uani 1 1 d .
N1 N 0.29214(19) 0.41473(14) 0.55317(10) 0.0564(4) Uani 1 1 d .
N2 N 0.69514(18) 0.31337(13) 0.45912(9) 0.0525(4) Uani 1 1 d .
H2 H 0.6827 0.3915 0.4561 0.063 Uiso 1 1 calc R
C38 C 0.2576(2) 0.22494(18) 1.03917(12) 0.0565(5) Uani 1 1 d .
H38 H 0.1695 0.1709 1.0206 0.068 Uiso 1 1 calc R
N4 N 0.75843(16) 0.33002(14) 0.97566(9) 0.0487(4) Uani 1 1 d .
H4 H 0.6984 0.3853 0.9638 0.058 Uiso 1 1 calc R
C1 C 0.1316(3) 0.2196(2) 0.51072(15) 0.0736(6) Uani 1 1 d .
H1 H 0.0367 0.1784 0.4881 0.088 Uiso 1 1 calc R
C2 C 0.1598(3) 0.3491(2) 0.52109(14) 0.0701(6) Uani 1 1 d .
H2A H 0.0808 0.3947 0.5045 0.084 Uiso 1 1 calc R
C3 C 0.4064(2) 0.34857(16) 0.57727(10) 0.0479(4) Uani 1 1 d .
C4 C 0.5489(2) 0.42568(15) 0.61893(10) 0.0468(4) Uani 1 1 d .
C5 C 0.6889(2) 0.39138(16) 0.60299(11) 0.0493(4) Uani 1 1 d .
C6 C 0.7051(2) 0.28188(17) 0.53452(11) 0.0510(4) Uani 1 1 d .
C7 C 0.7035(2) 0.22825(16) 0.38369(11) 0.0468(4) Uani 1 1 d .
C8 C 0.7950(2) 0.26425(18) 0.33180(12) 0.0558(5) Uani 1 1 d .
H8 H 0.8543 0.3421 0.3478 0.067 Uiso 1 1 calc R
C9 C 0.7998(2) 0.18596(19) 0.25607(12) 0.0594(5) Uani 1 1 d .
H9 H 0.8621 0.2122 0.2217 0.071 Uiso 1 1 calc R
C10 C 0.7139(2) 0.06949(18) 0.23036(12) 0.0571(5) Uani 1 1 d .
C11 C 0.7200(3) -0.0152(2) 0.14770(14) 0.0832(8) Uani 1 1 d .
H11A H 0.7423 0.0367 0.1086 0.125 Uiso 1 1 calc R
H11B H 0.6251 -0.0647 0.1263 0.125 Uiso 1 1 calc R
H11C H 0.7963 -0.0716 0.1554 0.125 Uiso 1 1 calc R
C12 C 0.5457(2) 0.53555(17) 0.67829(11) 0.0548(5) Uani 1 1 d .
H12 H 0.4540 0.5610 0.6887 0.066 Uiso 1 1 calc R
C13 C 0.6745(3) 0.60727(19) 0.72190(13) 0.0652(6) Uani 1 1 d .
H13 H 0.6693 0.6806 0.7610 0.078 Uiso 1 1 calc R
C14 C 0.8112(3) 0.5709(2) 0.70783(14) 0.0725(6) Uani 1 1 d .
H14 H 0.8986 0.6182 0.7383 0.087 Uiso 1 1 calc R
C15 C 0.8180(2) 0.4638(2) 0.64832(13) 0.0656(6) Uani 1 1 d .
H15 H 0.9105 0.4397 0.6384 0.079 Uiso 1 1 calc R
C16 C 0.6163(2) 0.11266(18) 0.35895(13) 0.0614(5) Uani 1 1 d .
H16 H 0.5531 0.0871 0.3932 0.074 Uiso 1 1 calc R
C17 C 0.6227(3) 0.03477(19) 0.28312(13) 0.0677(6) Uani 1 1 d .
H17 H 0.5638 -0.0432 0.2673 0.081 Uiso 1 1 calc R
C18 C 0.3864(2) 0.21681(17) 0.56831(13) 0.0591(5) Uani 1 1 d .
H18 H 0.4664 0.1723 0.5849 0.071 Uiso 1 1 calc R
C19 C 0.2485(3) 0.15211(19) 0.53496(14) 0.0703(6) Uani 1 1 d .
H19 H 0.2342 0.0637 0.5288 0.084 Uiso 1 1 calc R
C20 C 0.2590(2) 0.35383(18) 1.04178(12) 0.0534(5) Uani 1 1 d .
H20 H 0.1691 0.3854 1.0245 0.064 Uiso 1 1 calc R
C21 C 0.51076(18) 0.39067(15) 1.09229(10) 0.0410(4) Uani 1 1 d .
C22 C 0.64381(18) 0.48421(16) 1.12711(10) 0.0418(4) Uani 1 1 d .
C23 C 0.78803(19) 0.46016(17) 1.11426(11) 0.0460(4) Uani 1 1 d .
C24 C 0.82457(19) 0.34482(17) 1.05711(11) 0.0476(4) Uani 1 1 d .
C25 C 0.77719(18) 0.23372(16) 0.90806(11) 0.0451(4) Uani 1 1 d .
C26 C 0.8314(2) 0.11854(18) 0.91778(12) 0.0575(5) Uani 1 1 d .
H26 H 0.8576 0.1007 0.9711 0.069 Uiso 1 1 calc R
C27 C 0.8466(3) 0.02993(19) 0.84788(14) 0.0641(5) Uani 1 1 d .
H27 H 0.8835 -0.0469 0.8553 0.077 Uiso 1 1 calc R
C28 C 0.8085(2) 0.05213(18) 0.76748(13) 0.0573(5) Uani 1 1 d .
C29 C 0.8276(3) -0.0437(2) 0.69105(15) 0.0884(8) Uani 1 1 d .
H29A H 0.9176 -0.0834 0.7036 0.133 Uiso 1 1 calc R
H29B H 0.8335 -0.0006 0.6453 0.133 Uiso 1 1 calc R
H29C H 0.7436 -0.1079 0.6759 0.133 Uiso 1 1 calc R
C30 C 0.7540(2) 0.16768(18) 0.75885(12) 0.0546(5) Uani 1 1 d .
H30 H 0.7263 0.1849 0.7055 0.066 Uiso 1 1 calc R
C31 C 0.7397(2) 0.25760(17) 0.82751(11) 0.0497(4) Uani 1 1 d .
H31 H 0.7046 0.3351 0.8200 0.060 Uiso 1 1 calc R
C32 C 0.9086(2) 0.54809(19) 1.15593(13) 0.0626(5) Uani 1 1 d .
H32 H 1.0046 0.5321 1.1477 0.075 Uiso 1 1 calc R
C33 C 0.8887(2) 0.6579(2) 1.20889(15) 0.0730(6) Uani 1 1 d .
H33 H 0.9704 0.7156 1.2362 0.088 Uiso 1 1 calc R
C34 C 0.7469(2) 0.68224(19) 1.22131(14) 0.0653(6) Uani 1 1 d .
H34 H 0.7326 0.7564 1.2571 0.078 Uiso 1 1 calc R
C35 C 0.6276(2) 0.59709(17) 1.18094(12) 0.0533(5) Uani 1 1 d .
H35 H 0.5324 0.6149 1.1896 0.064 Uiso 1 1 calc R
C36 C 0.5169(2) 0.26130(16) 1.09140(12) 0.0505(4) Uani 1 1 d .
H36 H 0.6075 0.2309 1.1090 0.061 Uiso 1 1 calc R
C37 C 0.3897(2) 0.17786(18) 1.06462(13) 0.0577(5) Uani 1 1 d .
H37 H 0.3930 0.0909 1.0638 0.069 Uiso 1 1 calc R

loop_
_atom_site_aniso_label
_atom_site_aniso_U_11
_atom_site_aniso_U_22
_atom_site_aniso_U_33
_atom_site_aniso_U_23
_atom_site_aniso_U_13
_atom_site_aniso_U_12
O1 0.1407(15) 0.0551(8) 0.0593(9) 0.0210(7) 0.0273(9) 0.0391(9)
N3 0.0375(8) 0.0513(8) 0.0521(9) 0.0133(7) 0.0105(6) 0.0056(6)
O2 0.0582(8) 0.0814(9) 0.0597(8) 0.0202(7) 0.0117(7) 0.0289(7)
N1 0.0651(11) 0.0469(8) 0.0562(10) 0.0072(7) 0.0065(8) 0.0164(8)
N2 0.0762(11) 0.0398(7) 0.0443(8) 0.0091(6) 0.0138(8) 0.0155(7)
C38 0.0482(11) 0.0554(11) 0.0608(12) 0.0029(9) 0.0097(9) -0.0074(9)
N4 0.0467(9) 0.0515(8) 0.0502(9) 0.0117(7) 0.0103(7) 0.0122(7)
C1 0.0673(14) 0.0628(13) 0.0802(16) -0.0018(11) 0.0015(12) 0.0035(11)
C2 0.0663(14) 0.0596(12) 0.0794(15) 0.0071(11) 0.0013(11) 0.0166(11)
C3 0.0630(11) 0.0423(9) 0.0393(9) 0.0064(7) 0.0105(8) 0.0123(8)
C4 0.0659(12) 0.0391(9) 0.0381(9) 0.0112(7) 0.0106(8) 0.0108(8)
C5 0.0647(12) 0.0444(9) 0.0413(9) 0.0124(8) 0.0110(8) 0.0089(8)
C6 0.0602(11) 0.0468(10) 0.0494(10) 0.0122(8) 0.0137(9) 0.0131(8)
C7 0.0559(11) 0.0426(9) 0.0424(9) 0.0070(7) 0.0081(8) 0.0137(8)
C8 0.0637(12) 0.0537(10) 0.0476(10) 0.0074(8) 0.0087(9) -0.0007(9)
C9 0.0671(13) 0.0653(12) 0.0498(11) 0.0141(9) 0.0172(9) 0.0103(10)
C10 0.0733(13) 0.0518(11) 0.0471(10) 0.0076(8) 0.0101(9) 0.0198(10)
C11 0.125(2) 0.0643(13) 0.0594(13) -0.0011(11) 0.0216(14) 0.0263(14)
C12 0.0725(13) 0.0478(10) 0.0447(10) 0.0061(8) 0.0139(9) 0.0109(9)
C13 0.0900(17) 0.0514(11) 0.0497(11) 0.0002(9) 0.0134(11) -0.0004(11)
C14 0.0768(16) 0.0690(13) 0.0625(13) 0.0018(11) 0.0062(11) -0.0112(11)
C15 0.0620(13) 0.0697(13) 0.0621(13) 0.0063(10) 0.0118(10) 0.0022(10)
C16 0.0727(14) 0.0499(11) 0.0638(13) 0.0060(9) 0.0264(11) 0.0025(10)
C17 0.0866(16) 0.0462(10) 0.0669(13) 0.0001(10) 0.0189(12) 0.0009(10)
C18 0.0694(13) 0.0443(10) 0.0617(12) 0.0072(9) 0.0067(10) 0.0131(9)
C19 0.0855(16) 0.0441(10) 0.0758(14) 0.0036(10) 0.0088(12) 0.0038(10)
C20 0.0380(10) 0.0673(12) 0.0554(11) 0.0142(9) 0.0071(8) 0.0056(8)
C21 0.0369(9) 0.0483(9) 0.0407(9) 0.0107(7) 0.0132(7) 0.0051(7)
C22 0.0391(9) 0.0448(9) 0.0432(9) 0.0125(7) 0.0080(7) 0.0032(7)
C23 0.0397(9) 0.0531(10) 0.0471(10) 0.0136(8) 0.0095(7) 0.0031(7)
C24 0.0359(9) 0.0589(10) 0.0518(10) 0.0151(8) 0.0135(8) 0.0054(8)
C25 0.0386(9) 0.0470(9) 0.0516(10) 0.0099(8) 0.0142(8) 0.0025(7)
C26 0.0709(13) 0.0513(10) 0.0561(11) 0.0186(9) 0.0171(10) 0.0105(9)
C27 0.0778(14) 0.0488(10) 0.0708(13) 0.0157(10) 0.0201(11) 0.0145(10)
C28 0.0583(12) 0.0529(10) 0.0603(12) 0.0056(9) 0.0157(9) 0.0058(9)
C29 0.117(2) 0.0739(15) 0.0718(15) -0.0020(12) 0.0214(15) 0.0233(15)
C30 0.0513(11) 0.0617(11) 0.0518(11) 0.0136(9) 0.0093(9) 0.0063(9)
C31 0.0433(10) 0.0533(10) 0.0545(11) 0.0135(8) 0.0091(8) 0.0096(8)
C32 0.0400(10) 0.0711(13) 0.0719(13) 0.0053(11) 0.0098(9) -0.0032(9)
C33 0.0546(13) 0.0689(14) 0.0823(16) -0.0039(12) 0.0029(11) -0.0126(10)
C34 0.0666(14) 0.0516(11) 0.0720(14) -0.0016(10) 0.0138(11) -0.0012(10)
C35 0.0476(11) 0.0516(10) 0.0607(12) 0.0070(9) 0.0136(9) 0.0054(8)
C36 0.0451(10) 0.0483(10) 0.0607(11) 0.0130(8) 0.0126(8) 0.0084(8)
C37 0.0558(12) 0.0470(10) 0.0697(13) 0.0087(9) 0.0140(10) 0.0018(9)

loop_
_atom_type_symbol
_atom_type_description
_atom_type_scat_dispersion_real
_atom_type_scat_dispersion_imag
_atom_type_scat_source
C C 0.0033 0.0016 'International Tables Vol C Tables 4.2.6.8 and 6.1.1.4'
H H 0.0000 0.0000 'International Tables Vol C Tables 4.2.6.8 and 6.1.1.4'
N N 0.0061 0.0033 'International Tables Vol C Tables 4.2.6.8 and 6.1.1.4'
O O 0.0106 0.0060 'International Tables Vol C Tables 4.2.6.8 and 6.1.1.4'

loop_
_geom_angle_atom_site_label_1
_geom_angle_atom_site_label_2
_geom_angle_atom_site_label_3
_geom_angle
C20 N3 C21 117.30(15)
C2 N1 C3 117.60(16)
C6 N2 C7 125.26(14)
C6 N2 H2 117.4
C7 N2 H2 117.4
C37 C38 C20 118.16(18)
C37 C38 H38 120.9
C20 C38 H38 120.9
C24 N4 C25 127.25(15)
C24 N4 H4 116.4
C25 N4 H4 116.4
C2 C1 C19 117.7(2)
C2 C1 H1 121.2
C19 C1 H1 121.2
N1 C2 C1 124.7(2)
N1 C2 H2A 117.7
C1 C2 H2A 117.7
N1 C3 C18 120.95(19)
N1 C3 C4 116.06(15)
C18 C3 C4 122.84(16)
C12 C4 C5 117.92(17)
C12 C4 C3 119.05(16)
C5 C4 C3 123.01(14)
C15 C5 C4 119.73(16)
C15 C5 C6 117.76(16)
C4 C5 C6 122.42(17)
O1 C6 N2 123.67(16)
O1 C6 C5 122.71(16)
N2 C6 C5 113.57(14)
C8 C7 C16 118.93(16)
C8 C7 N2 119.38(16)
C16 C7 N2 121.60(16)
C7 C8 C9 120.60(18)
C7 C8 H8 119.7
C9 C8 H8 119.7
C8 C9 C10 121.36(18)
C8 C9 H9 119.3
C10 C9 H9 119.3
C17 C10 C9 117.33(17)
C17 C10 C11 121.7(2)
C9 C10 C11 121.0(2)
C10 C11 H11A 109.5
C10 C11 H11B 109.5
H11A C11 H11B 109.5
C10 C11 H11C 109.5
H11A C11 H11C 109.5
H11B C11 H11C 109.5
C13 C12 C4 121.65(18)
C13 C12 H12 119.2
C4 C12 H12 119.2
C12 C13 C14 120.09(18)
C12 C13 H13 120.0
C14 C13 H13 120.0
C13 C14 C15 119.6(2)
C13 C14 H14 120.2
C15 C14 H14 120.2
C14 C15 C5 120.97(19)
C14 C15 H15 119.5
C5 C15 H15 119.5
C7 C16 C17 119.89(18)
C7 C16 H16 120.1
C17 C16 H16 120.1
C10 C17 C16 121.88(19)
C10 C17 H17 119.1
C16 C17 H17 119.1
C19 C18 C3 119.94(19)
C19 C18 H18 120.0
C3 C18 H18 120.0
C18 C19 C1 119.16(19)
C18 C19 H19 120.4
C1 C19 H19 120.4
N3 C20 C38 124.29(17)
N3 C20 H20 117.9
C38 C20 H20 117.9
N3 C21 C36 121.29(16)
N3 C21 C22 117.27(14)
C36 C21 C22 121.25(15)
C35 C22 C23 117.92(16)
C35 C22 C21 118.82(14)
C23 C22 C21 123.04(14)
C32 C23 C22 119.21(16)
C32 C23 C24 116.12(15)
C22 C23 C24 124.67(15)
O2 C24 N4 123.88(16)
O2 C24 C23 120.87(16)
N4 C24 C23 115.13(15)
C26 C25 C31 118.62(16)
C26 C25 N4 123.79(16)
C31 C25 N4 117.59(15)
C25 C26 C27 119.81(18)
C25 C26 H26 120.1
C27 C26 H26 120.1
C28 C27 C26 122.11(18)
C28 C27 H27 118.9
C26 C27 H27 118.9
C27 C28 C30 117.34(17)
C27 C28 C29 122.17(18)
C30 C28 C29 120.48(19)
C28 C29 H29A 109.5
C28 C29 H29B 109.5
H29A C29 H29B 109.5
C28 C29 H29C 109.5
H29A C29 H29C 109.5
H29B C29 H29C 109.5
C31 C30 C28 121.47(18)
C31 C30 H30 119.3
C28 C30 H30 119.3
C30 C31 C25 120.65(16)
C30 C31 H31 119.7
C25 C31 H31 119.7
C33 C32 C23 121.32(18)
C33 C32 H32 119.3
C23 C32 H32 119.3
C32 C33 C34 119.62(19)
C32 C33 H33 120.2
C34 C33 H33 120.2
C35 C34 C33 119.78(18)
C35 C34 H34 120.1
C33 C34 H34 120.1
C34 C35 C22 122.14(17)
C34 C35 H35 118.9
C22 C35 H35 118.9
C37 C36 C21 120.13(16)
C37 C36 H36 119.9
C21 C36 H36 119.9
C38 C37 C36 118.83(18)
C38 C37 H37 120.6
C36 C37 H37 120.6

loop_
_geom_bond_atom_site_label_1
_geom_bond_atom_site_label_2
_geom_bond_distance
O1 C6 1.227(2)
N3 C20 1.339(2)
N3 C21 1.344(2)
O2 C24 1.226(2)
N1 C2 1.330(3)
N1 C3 1.347(2)
N2 C6 1.337(2)
N2 C7 1.418(2)
N2 H2 0.8600
C38 C37 1.370(3)
C38 C20 1.370(3)
C38 H38 0.9300
N4 C24 1.356(2)
N4 C25 1.415(2)
N4 H4 0.8600
C1 C2 1.364(3)
C1 C19 1.374(3)
C1 H1 0.9300
C2 H2A 0.9300
C3 C18 1.385(2)
C3 C4 1.481(3)
C4 C12 1.391(2)
C4 C5 1.404(3)
C5 C15 1.386(3)
C5 C6 1.505(2)
C7 C8 1.373(3)
C7 C16 1.379(3)
C8 C9 1.381(3)
C8 H8 0.9300
C9 C10 1.381(3)
C9 H9 0.9300
C10 C17 1.377(3)
C10 C11 1.505(3)
C11 H11A 0.9600
C11 H11B 0.9600
C11 H11C 0.9600
C12 C13 1.373(3)
C12 H12 0.9300
C13 C14 1.374(3)
C13 H13 0.9300
C14 C15 1.378(3)
C14 H14 0.9300
C15 H15 0.9300
C16 C17 1.384(3)
C16 H16 0.9300
C17 H17 0.9300
C18 C19 1.370(3)
C18 H18 0.9300
C19 H19 0.9300
C20 H20 0.9300
C21 C36 1.385(2)
C21 C22 1.482(2)
C22 C35 1.395(2)
C22 C23 1.400(2)
C23 C32 1.393(3)
C23 C24 1.503(2)
C25 C26 1.384(2)
C25 C31 1.391(2)
C26 C27 1.386(3)
C26 H26 0.9300
C27 C28 1.382(3)
C27 H27 0.9300
C28 C30 1.386(3)
C28 C29 1.515(3)
C29 H29A 0.9600
C29 H29B 0.9600
C29 H29C 0.9600
C30 C31 1.376(2)
C30 H30 0.9300
C31 H31 0.9300
C32 C33 1.373(3)
C32 H32 0.9300
C33 C34 1.376(3)
C33 H33 0.9300
C34 C35 1.365(3)
C34 H34 0.9300
C35 H35 0.9300
C36 C37 1.372(3)
C36 H36 0.9300
C37 H37 0.9300

loop_
_cod_related_entry_id
_cod_related_entry_database
_cod_related_entry_code
1 ChemSpider 30651992
